data_4068155
loop_
_publ_author_name
'Gierz, Verena'
'Maichle-M\"ossmer, C\"acilia'
'Kunz, Doris'

_publ_section_title
;
 1,10-Phenanthroline Analogue Pyridazine-Based N-Heterocyclic Carbene
 Ligands
;
_journal_issue 2
_journal_name_full Organometallics
_journal_page_first 739
_journal_paper_doi 10.1021/om2011547
_journal_volume 31
_journal_year 2012
_chemical_formula_sum 'C6 H6 Cl2 N2'
_chemical_formula_weight 177.03
_chemical_name_systematic
; 
 ? 
;
_space_group_IT_number 14
_symmetry_cell_setting monoclinic
_symmetry_space_group_name_Hall '-P 2ybc'
_symmetry_space_group_name_H-M 'P 1 21/c 1'
_atom_sites_solution_hydrogens geom
_atom_sites_solution_primary direct
_atom_sites_solution_secondary difmap
_audit_creation_method SHELXL-97
_cell_angle_alpha 90.00
_cell_angle_beta 113.5270(10)
_cell_angle_gamma 90.00
_cell_formula_units_Z 4
_cell_length_a 9.0174(2)
_cell_length_b 10.0868(2)
_cell_length_c 8.9113(2)
_cell_measurement_temperature 100(2)
_cell_volume 743.16(3)
_computing_cell_refinement 'APEX II'
_computing_data_collection 'APEX II'
_computing_data_reduction 'APEX II'
_computing_structure_refinement 'SHELXL-97 (Sheldrick, 1997)'
_computing_structure_solution 'SHELXS-97 (Sheldrick, 1990)'
_diffrn_ambient_temperature 100(2)
_diffrn_measured_fraction_theta_full 0.985
_diffrn_measured_fraction_theta_max 0.985
_diffrn_measurement_device_type 'Smart APEX II'
_diffrn_measurement_method omega/phi
_diffrn_radiation_monochromator graphite
_diffrn_radiation_source 'fine-focus sealed tube'
_diffrn_radiation_type MoK\a
_diffrn_radiation_wavelength 0.71073
_diffrn_reflns_av_R_equivalents 0.0535
_diffrn_reflns_av_sigmaI/netI 0.0190
_diffrn_reflns_limit_h_max 11
_diffrn_reflns_limit_h_min -11
_diffrn_reflns_limit_k_max 13
_diffrn_reflns_limit_k_min -13
_diffrn_reflns_limit_l_max 11
_diffrn_reflns_limit_l_min -11
_diffrn_reflns_number 26686
_diffrn_reflns_theta_full 28.37
_diffrn_reflns_theta_max 28.37
_diffrn_reflns_theta_min 2.46
_exptl_absorpt_coefficient_mu 0.790
_exptl_absorpt_correction_T_max 0.97989
_exptl_absorpt_correction_T_min 0.95566
_exptl_absorpt_correction_type numerical
_exptl_absorpt_process_details sadabs
_exptl_crystal_colour colourless
_exptl_crystal_density_diffrn 1.582
_exptl_crystal_density_method 'not measured'
_exptl_crystal_description block
_exptl_crystal_F_000 360
_exptl_crystal_size_max 0.28
_exptl_crystal_size_mid 0.25
_exptl_crystal_size_min 0.12
_refine_diff_density_max 0.496
_refine_diff_density_min -0.206
_refine_diff_density_rms 0.062
_refine_ls_extinction_method none
_refine_ls_goodness_of_fit_ref 1.068
_refine_ls_hydrogen_treatment constr
_refine_ls_matrix_type full
_refine_ls_number_parameters 91
_refine_ls_number_reflns 1821
_refine_ls_number_restraints 0
_refine_ls_restrained_S_all 1.068
_refine_ls_R_factor_all 0.0369
_refine_ls_R_factor_gt 0.0307
_refine_ls_shift/su_max 0.001
_refine_ls_shift/su_mean 0.000
_refine_ls_structure_factor_coef Fsqd
_refine_ls_weighting_details 'calc w=1/[\s^2^(Fo^2^)+(0.0337P)^2^+0.5861P] where P=(Fo^2^+2Fc^2^)/3'
_refine_ls_weighting_scheme calc
_refine_ls_wR_factor_gt 0.0738
_refine_ls_wR_factor_ref 0.0777
_reflns_number_gt 1608
_reflns_number_total 1821
_reflns_threshold_expression >2sigma(I)
_cod_data_source_file om2011547_si_002.cif
_cod_data_source_block vgptrkau05_0ma
_cod_original_sg_symbol_H-M P21/c
_cod_database_code 4068155

loop_
_symmetry_equiv_pos_as_xyz
'x, y, z'
'-x, y+1/2, -z+1/2'
'-x, -y, -z'
'x, -y-1/2, z-1/2'

loop_
_atom_site_label
_atom_site_type_symbol
_atom_site_fract_x
_atom_site_fract_y
_atom_site_fract_z
_atom_site_U_iso_or_equiv
_atom_site_adp_type
_atom_site_occupancy
_atom_site_symmetry_multiplicity
_atom_site_calc_flag
_atom_site_refinement_flags
Cl1 Cl 0.20936(5) 0.03691(4) 0.93312(6) 0.02731(12) Uani 1 1 d .
Cl2 Cl 0.08818(5) 0.71086(4) 1.05281(5) 0.02425(12) Uani 1 1 d .
C7 C 0.27025(19) 0.68643(15) 1.01855(19) 0.0183(3) Uani 1 1 d .
H7A H 0.2621 0.7348 0.9189 0.022 Uiso 1 1 calc R
H7B H 0.3643 0.7217 1.1125 0.022 Uiso 1 1 calc R
C6 C 0.29360(17) 0.54108(14) 0.99848(18) 0.0148(3) Uani 1 1 d .
C5 C 0.21532(18) 0.47722(15) 0.84789(18) 0.0177(3) Uani 1 1 d .
H5 H 0.1463 0.5244 0.7536 0.021 Uiso 1 1 calc R
C4 C 0.24196(18) 0.34396(15) 0.84162(18) 0.0177(3) Uani 1 1 d .
H4 H 0.1917 0.2952 0.7429 0.021 Uiso 1 1 calc R
C3 C 0.34601(18) 0.28240(14) 0.98618(18) 0.0150(3) Uani 1 1 d .
C8 C 0.38763(18) 0.13785(14) 0.99291(18) 0.0171(3) Uani 1 1 d .
H8A H 0.4626 0.1143 1.1056 0.021 Uiso 1 1 calc R
H8B H 0.4433 0.1203 0.9191 0.021 Uiso 1 1 calc R
N1 N 0.39283(16) 0.47897(12) 1.13266(15) 0.0170(3) Uani 1 1 d .
N2 N 0.41924(15) 0.34766(12) 1.12628(15) 0.0168(3) Uani 1 1 d .

loop_
_atom_site_aniso_label
_atom_site_aniso_U_11
_atom_site_aniso_U_22
_atom_site_aniso_U_33
_atom_site_aniso_U_23
_atom_site_aniso_U_13
_atom_site_aniso_U_12
Cl1 0.0281(2) 0.01386(18) 0.0411(3) -0.00308(15) 0.01495(18) -0.00351(14)
Cl2 0.0246(2) 0.0220(2) 0.0288(2) -0.00230(14) 0.01354(16) 0.00506(14)
C7 0.0208(7) 0.0135(6) 0.0228(7) 0.0007(6) 0.0111(6) 0.0011(5)
C6 0.0164(7) 0.0127(6) 0.0183(7) 0.0005(5) 0.0100(6) -0.0002(5)
C5 0.0197(7) 0.0161(7) 0.0167(7) 0.0021(5) 0.0067(6) 0.0017(6)
C4 0.0201(7) 0.0169(7) 0.0152(7) -0.0020(5) 0.0060(6) 0.0000(6)
C3 0.0183(7) 0.0124(6) 0.0174(7) -0.0001(5) 0.0104(6) -0.0005(5)
C8 0.0212(7) 0.0122(6) 0.0180(7) -0.0004(5) 0.0079(6) 0.0007(5)
N1 0.0214(6) 0.0127(6) 0.0171(6) -0.0009(5) 0.0079(5) 0.0003(5)
N2 0.0221(6) 0.0125(6) 0.0162(6) -0.0003(5) 0.0082(5) 0.0009(5)

loop_
_atom_type_symbol
_atom_type_description
_atom_type_scat_dispersion_real
_atom_type_scat_dispersion_imag
_atom_type_scat_source
C C 0.0033 0.0016 'International Tables Vol C Tables 4.2.6.8 and 6.1.1.4'
H H 0.0000 0.0000 'International Tables Vol C Tables 4.2.6.8 and 6.1.1.4'
Cl Cl 0.1484 0.1585 'International Tables Vol C Tables 4.2.6.8 and 6.1.1.4'
N N 0.0061 0.0033 'International Tables Vol C Tables 4.2.6.8 and 6.1.1.4'

loop_
_geom_angle_atom_site_label_1
_geom_angle_atom_site_label_2
_geom_angle_atom_site_label_3
_geom_angle
C6 C7 Cl2 109.52(10)
C6 C7 H7A 109.8
Cl2 C7 H7A 109.8
C6 C7 H7B 109.8
Cl2 C7 H7B 109.8
H7A C7 H7B 108.2
N1 C6 C5 123.11(13)
N1 C6 C7 115.39(13)
C5 C6 C7 121.50(13)
C4 C5 C6 117.45(13)
C4 C5 H5 121.3
C6 C5 H5 121.3
C5 C4 C3 117.48(13)
C5 C4 H4 121.3
C3 C4 H4 121.3
N2 C3 C4 122.91(13)
N2 C3 C8 114.87(12)
C4 C3 C8 122.18(13)
C3 C8 Cl1 111.06(10)
C3 C8 H8A 109.4
Cl1 C8 H8A 109.4
C3 C8 H8B 109.4
Cl1 C8 H8B 109.4
H8A C8 H8B 108.0
C6 N1 N2 119.38(12)
C3 N2 N1 119.65(12)

loop_
_geom_bond_atom_site_label_1
_geom_bond_atom_site_label_2
_geom_bond_distance
Cl1 C8 1.7947(15)
Cl2 C7 1.8027(16)
C7 C6 1.502(2)
C7 H7A 0.9900
C7 H7B 0.9900
C6 N1 1.3299(19)
C6 C5 1.399(2)
C5 C4 1.371(2)
C5 H5 0.9500
C4 C3 1.400(2)
C4 H4 0.9500
C3 N2 1.3304(19)
C3 C8 1.501(2)
C8 H8A 0.9900
C8 H8B 0.9900
N1 N2 1.3509(17)

loop_
_cod_related_entry_id
_cod_related_entry_database
_cod_related_entry_code
1 ChemSpider 30659719
